data_2106785
loop_
_publ_author_name
'Brunton, G.'

_publ_section_title
;
 The cyrstal structure of gamma-Na2 Zr F6
;
_journal_name_full 'Acta Crystallographica B (24,1968-38,1982)'
_journal_page_first 2164
_journal_page_last 2166
_journal_volume 25
_journal_year 1969
_chemical_formula_sum 'F12 Na4 Zr2'
_chemical_name_systematic 'Na4 (Zr2 F12)'
_space_group_IT_number 14
_symmetry_space_group_name_Hall '-P 2ybc'
_symmetry_space_group_name_H-M 'P 1 21/c 1'
_cell_angle_alpha 90
_cell_angle_beta 95.886
_cell_angle_gamma 90
_cell_formula_units_Z 2
_cell_length_a 5.5562
_cell_length_b 5.4069
_cell_length_c 16.073
_cell_volume 480.316
_citation_journal_id_ASTM ACBCAR
_cod_data_source_file Brunton_ACBCAR_1969_1185.cif
_cod_data_source_block F6Na2Zr1
_cod_depositor_comments
;

2023-05-16
Z value and formula fixed to values more according to usual
chemical conventions.                 miguel
;
_cod_original_formula_units_Z 4
_cod_original_cell_volume 480.3164
_cod_original_formula_sum 'F6 Na2 Zr1'
_cod_database_code 2106785

loop_
_symmetry_equiv_pos_as_xyz
x,y,z
-x,y+1/2,-z+1/2
-x,-y,-z
x,-y-1/2,z-1/2

loop_
_atom_site_label
_atom_site_type_symbol
_atom_site_fract_x
_atom_site_fract_y
_atom_site_fract_z
_atom_site_occupancy
_atom_site_U_iso_or_equiv
F1 F-1 0.02 0.709 0.3358 1 0.0
F6 F-1 0.871 0.328 0.0116 1 0.0
F2 F-1 0.055 0.176 0.3503 1 0.0
F3 F-1 0.346 0.224 0.0242 1 0.0
F5 F-1 0.43 0.286 0.1835 1 0.0
Na1 Na+1 0.3267 0.499 0.4077 1 0.0
Zr1 Zr+4 0.1761 0.448 0.0989 1 0.0
Na2 Na+1 0.2467 0.962 0.2477 1 0.0
F4 F-1 0.598 0.229 0.3648 1 0.0
